data_7240087
loop_
_publ_author_name
'Safin, Damir'
'Mahmoudi, Ghodrat'
'Akbari Afkhami, Farhad'
'Gupta, Arunava'
'Qu, Fengrui'
'Kose, Muhammet'
'Zubkov, Fedor Ivanovich'
'Zangrando, Ennio'
'Alkorta, Ibon'

_publ_section_title
;
 Supramolecular lead(II) architectures engineered by tetrel bonds
;
_journal_name_full CrystEngComm
_journal_paper_doi 10.1039/D0CE00102C
_journal_year 2020
_chemical_formula_moiety 'C12 H9 N4 O Pb, Cl O4'
_chemical_formula_sum 'C12 H9 Cl N4 O5 Pb'
_chemical_formula_weight 531.87
_space_group_crystal_system monoclinic
_space_group_IT_number 14
_space_group_name_Hall '-P 2yn'
_space_group_name_H-M_alt 'P 1 21/n 1'
_atom_sites_solution_hydrogens geom
_audit_creation_method SHELXL-2014/7
_audit_update_record
;
2019-10-22 deposited with the CCDC.	2020-03-06 downloaded from the CCDC.
;
_cell_angle_alpha 90
_cell_angle_beta 105.911(15)
_cell_angle_gamma 90
_cell_formula_units_Z 4
_cell_length_a 10.4298(16)
_cell_length_b 9.4400(12)
_cell_length_c 15.1770(18)
_cell_measurement_reflns_used 985
_cell_measurement_temperature 293(2)
_cell_measurement_theta_max 24.80
_cell_measurement_theta_min 3.54
_cell_volume 1437.0(4)
_computing_cell_refinement 'SAINT 7.46A (Bruker-AXS, 2011)'
_computing_data_collection 'APEX2 v2011.4.0 (Bruker-AXS, 2011)'
_computing_data_reduction 'SAINT 7.46A (Bruker-AXS, 2011)'
_computing_molecular_graphics 'DIAMOND (Brandenburg, 1999)'
_computing_publication_material 'WinGX (Farrugia, 2012)'
_computing_structure_refinement 'SHELXL-2014/7 (Sheldrick, 2014)'
_computing_structure_solution 'SHELXS-97 (Sheldrick, 2008)'
_diffrn_ambient_temperature 293(2)
_diffrn_measured_fraction_theta_full 0.997
_diffrn_measured_fraction_theta_max 0.997
_diffrn_measurement_device_type 'Bruker SMART APEX II'
_diffrn_measurement_method '\f and \w scans'
_diffrn_radiation_monochromator graphite
_diffrn_radiation_source 'fine-focus sealed tube'
_diffrn_radiation_type MoK\a
_diffrn_radiation_wavelength 0.71073
_diffrn_reflns_av_R_equivalents 0.1217
_diffrn_reflns_av_unetI/netI 0.1610
_diffrn_reflns_Laue_measured_fraction_full 0.997
_diffrn_reflns_Laue_measured_fraction_max 0.997
_diffrn_reflns_limit_h_max 12
_diffrn_reflns_limit_h_min -12
_diffrn_reflns_limit_k_max 10
_diffrn_reflns_limit_k_min -11
_diffrn_reflns_limit_l_max 10
_diffrn_reflns_limit_l_min -18
_diffrn_reflns_number 4988
_diffrn_reflns_point_group_measured_fraction_full 0.997
_diffrn_reflns_point_group_measured_fraction_max 0.997
_diffrn_reflns_theta_full 25.242
_diffrn_reflns_theta_max 25.348
_diffrn_reflns_theta_min 3.529
_exptl_absorpt_coefficient_mu 11.959
_exptl_absorpt_correction_T_max 0.2143
_exptl_absorpt_correction_T_min 0.1605
_exptl_absorpt_correction_type multi-scan
_exptl_absorpt_process_details 'Bruker SADABS, 2010'
_exptl_crystal_density_diffrn 2.458
_exptl_crystal_description plate
_exptl_crystal_F_000 992
_exptl_crystal_size_max 0.29
_exptl_crystal_size_mid 0.29
_exptl_crystal_size_min 0.12
_refine_diff_density_max 2.947
_refine_diff_density_min -3.284
_refine_diff_density_rms 0.401
_refine_ls_extinction_coef 0.0022(5)
_refine_ls_extinction_expression Fc^*^=kFc[1+0.001xFc^2^\l^3^/sin(2\q)]^-1/4^
_refine_ls_extinction_method 'SHELXL-2014/7 (Sheldrick 2014'
_refine_ls_goodness_of_fit_ref 0.996
_refine_ls_hydrogen_treatment constr
_refine_ls_matrix_type full
_refine_ls_number_parameters 237
_refine_ls_number_reflns 2626
_refine_ls_number_restraints 63
_refine_ls_restrained_S_all 0.987
_refine_ls_R_factor_all 0.1149
_refine_ls_R_factor_gt 0.0732
_refine_ls_shift/su_max 0.000
_refine_ls_shift/su_mean 0.000
_refine_ls_structure_factor_coef Fsqd
_refine_ls_weighting_details 'w=1/[\s^2^(Fo^2^)+(0.0782P)^2^] where P=(Fo^2^+2Fc^2^)/3'
_refine_ls_weighting_scheme calc
_refine_ls_wR_factor_gt 0.1579
_refine_ls_wR_factor_ref 0.1901
_reflns_Friedel_coverage 0.000
_reflns_number_gt 1745
_reflns_number_total 2626
_reflns_threshold_expression 'I > 2\s(I)'
_cod_data_source_file d0ce00102c1.cif
_cod_data_source_block 2
_cod_depositor_comments
;
The following automatic conversions were performed:

data item '_exptl_absorpt_correction_type' value 'MULTI-SCAN' was
changed to 'multi-scan' in accordance with the
/home/data/users/saulius/crontab/automatic-downloads/rss-feeds/RSC/lib/dictionaries/cif_core.dic
dictionary named 'cif_core.dic' version 2.4.2 last updated on
2011-04-26.

Automatic conversion script
Id: cif_fix_values 7556 2019-12-06 15:28:31Z antanas 
;
_cod_original_cell_volume 1437.0(3)
_cod_original_sg_symbol_H-M 'P 21/n'
_cod_database_code 7240087
_shelx_shelxl_version_number 2014/7
_shelx_space_group_comment
;
The symmetry employed for this shelxl refinement is uniquely defined
by the following loop, which should always be used as a source of
symmetry information in preference to the above space-group names.
They are only intended as comments.
;

loop_
_space_group_symop_operation_xyz
'x, y, z'
'-x+1/2, y+1/2, -z+1/2'
'-x, -y, -z'
'x-1/2, -y-1/2, z-1/2'

loop_
_atom_site_label
_atom_site_type_symbol
_atom_site_fract_x
_atom_site_fract_y
_atom_site_fract_z
_atom_site_U_iso_or_equiv
_atom_site_adp_type
_atom_site_occupancy
_atom_site_site_symmetry_order
_atom_site_calc_flag
_atom_site_refinement_flags_posn
_atom_site_refinement_flags_adp
_atom_site_refinement_flags_occupancy
_atom_site_disorder_assembly
_atom_site_disorder_group
Pb1 Pb 0.57636(7) 0.42535(7) 0.36003(4) 0.0268(4) Uani 1 1 d . . . . .
N1 N 0.6361(16) 0.1816(13) 0.4483(9) 0.028(4) Uani 1 1 d . . . . .
N2 N 0.4342(15) 0.3547(15) 0.4545(8) 0.026(3) Uani 1 1 d . . . . .
N3 N 0.3244(17) 0.4375(14) 0.4535(10) 0.033(4) Uani 1 1 d . . . . .
N4 N 0.0191(16) 0.7702(16) 0.2725(8) 0.033(4) Uani 1 1 d . . . . .
O1 O 0.3603(12) 0.5285(13) 0.3205(7) 0.033(3) Uani 1 1 d . . . . .
C1 C 0.7374(19) 0.098(2) 0.4450(15) 0.040(5) Uani 1 1 d . . . . .
H1 H 0.7719 0.1042 0.3948 0.049 Uiso 1 1 calc R U . . .
C2 C 0.793(2) 0.0036(19) 0.5134(13) 0.043(5) Uani 1 1 d . . . . .
H2 H 0.8635 -0.0539 0.5096 0.052 Uiso 1 1 calc R U . . .
C3 C 0.7409(19) -0.005(2) 0.5889(11) 0.037(5) Uani 1 1 d . . . . .
H3 H 0.7787 -0.0658 0.6371 0.044 Uiso 1 1 calc R U . . .
C4 C 0.6359(16) 0.0760(18) 0.5912(11) 0.026(4) Uani 1 1 d . . . . .
H4 H 0.5988 0.0701 0.6402 0.032 Uiso 1 1 calc R U . . .
C5 C 0.5830(16) 0.1698(18) 0.5181(10) 0.022(4) Uani 1 1 d . U . . .
C6 C 0.4710(16) 0.2561(17) 0.5180(10) 0.021(4) Uani 1 1 d . . . . .
H6 H 0.4248 0.2433 0.5618 0.025 Uiso 1 1 calc R U . . .
C7 C 0.2922(15) 0.5223(18) 0.3779(10) 0.019(3) Uani 1 1 d . U . . .
C8 C 0.1690(16) 0.6070(17) 0.3664(10) 0.020(4) Uani 1 1 d . U . . .
C9 C 0.088(2) 0.6068(18) 0.4271(11) 0.033(5) Uani 1 1 d . . . . .
H9 H 0.1111 0.5497 0.4790 0.039 Uiso 1 1 calc R U . . .
C10 C -0.019(2) 0.6865(18) 0.4111(12) 0.036(5) Uani 1 1 d . . . . .
H10 H -0.0696 0.6867 0.4527 0.043 Uiso 1 1 calc R U . . .
C11 C -0.0567(17) 0.770(2) 0.3337(11) 0.031(4) Uani 1 1 d . . . . .
H11 H -0.1330 0.8260 0.3230 0.037 Uiso 1 1 calc R U . . .
C12 C 0.1304(19) 0.6919(19) 0.2914(11) 0.033(4) Uani 1 1 d . U . . .
H12 H 0.1837 0.6958 0.2514 0.040 Uiso 1 1 calc R U . . .
Cl1 Cl 0.4359(5) 0.2300(6) 0.7881(3) 0.0439(13) Uani 1 1 d . . . . .
O2 O 0.3605(19) 0.1624(16) 0.8427(11) 0.076(5) Uani 1 1 d . . . . .
O3 O 0.433(3) 0.387(3) 0.801(2) 0.050(9) Uani 0.61(5) 1 d D U P A .
O4 O 0.372(3) 0.228(5) 0.690(2) 0.073(11) Uani 0.61(5) 1 d D U P A .
O5 O 0.569(3) 0.192(3) 0.797(3) 0.066(10) Uani 0.61(5) 1 d D U P A .
O3A O 0.373(5) 0.347(5) 0.755(4) 0.060(16) Uani 0.39(5) 1 d D U P A 2
O4A O 0.406(6) 0.143(6) 0.711(3) 0.072(17) Uani 0.39(5) 1 d D U P A 2
O5A O 0.557(5) 0.223(6) 0.850(3) 0.082(19) Uani 0.39(5) 1 d D U P A 2

loop_
_atom_site_aniso_label
_atom_site_aniso_U_11
_atom_site_aniso_U_22
_atom_site_aniso_U_33
_atom_site_aniso_U_23
_atom_site_aniso_U_13
_atom_site_aniso_U_12
Pb1 0.0359(5) 0.0299(6) 0.0207(4) -0.0013(3) 0.0181(3) -0.0023(3)
N1 0.054(11) 0.007(7) 0.031(7) -0.003(6) 0.024(7) 0.007(7)
N2 0.034(9) 0.025(9) 0.015(6) -0.007(6) 0.001(6) 0.005(8)
N3 0.055(11) 0.018(8) 0.031(8) 0.009(6) 0.021(8) 0.007(8)
N4 0.043(10) 0.038(9) 0.017(7) 0.007(7) 0.004(7) -0.001(8)
O1 0.029(7) 0.043(8) 0.038(7) 0.012(6) 0.026(6) 0.014(6)
C1 0.030(11) 0.039(13) 0.054(12) 0.012(10) 0.015(10) -0.001(10)
C2 0.057(14) 0.011(10) 0.059(13) -0.005(10) 0.011(11) -0.003(10)
C3 0.042(13) 0.035(12) 0.026(9) 0.000(9) -0.002(9) -0.005(11)
C4 0.017(9) 0.038(11) 0.026(9) 0.001(7) 0.009(7) 0.003(8)
C5 0.019(7) 0.024(7) 0.025(7) 0.002(6) 0.010(6) 0.001(6)
C6 0.019(8) 0.029(10) 0.020(7) -0.002(7) 0.013(7) 0.007(8)
C7 0.011(6) 0.023(7) 0.023(6) -0.008(6) 0.004(5) -0.006(6)
C8 0.015(7) 0.022(7) 0.025(7) -0.004(6) 0.008(6) -0.002(6)
C9 0.059(14) 0.022(10) 0.024(9) 0.008(7) 0.024(9) 0.011(10)
C10 0.053(13) 0.022(10) 0.044(11) 0.008(9) 0.032(10) 0.001(10)
C11 0.012(8) 0.043(12) 0.036(9) -0.005(9) 0.003(7) 0.005(9)
C12 0.034(8) 0.038(8) 0.030(7) 0.001(6) 0.015(6) 0.004(7)
Cl1 0.052(3) 0.050(3) 0.040(3) 0.004(2) 0.029(2) 0.000(3)
O2 0.111(15) 0.048(10) 0.090(12) 0.028(9) 0.061(11) 0.001(10)
O3 0.057(16) 0.046(14) 0.064(16) 0.004(11) 0.044(13) 0.016(12)
O4 0.054(15) 0.11(2) 0.057(14) -0.007(14) 0.021(12) -0.008(15)
O5 0.053(15) 0.060(16) 0.093(18) -0.002(13) 0.031(13) 0.019(12)
O3A 0.06(2) 0.04(2) 0.07(2) 0.012(16) 0.018(17) 0.014(16)
O4A 0.08(2) 0.07(2) 0.06(2) -0.009(17) 0.030(17) -0.007(18)
O5A 0.07(2) 0.08(2) 0.08(2) -0.002(17) -0.008(17) -0.013(17)

loop_
_atom_type_symbol
_atom_type_description
_atom_type_scat_dispersion_real
_atom_type_scat_dispersion_imag
_atom_type_scat_source
C C 0.0033 0.0016 'International Tables Vol C Tables 4.2.6.8 and 6.1.1.4'
H H 0.0000 0.0000 'International Tables Vol C Tables 4.2.6.8 and 6.1.1.4'
N N 0.0061 0.0033 'International Tables Vol C Tables 4.2.6.8 and 6.1.1.4'
O O 0.0106 0.0060 'International Tables Vol C Tables 4.2.6.8 and 6.1.1.4'
Cl Cl 0.1484 0.1585 'International Tables Vol C Tables 4.2.6.8 and 6.1.1.4'
Pb Pb -3.3944 10.1111 'International Tables Vol C Tables 4.2.6.8 and 6.1.1.4'

loop_
_geom_angle_atom_site_label_1
_geom_angle_atom_site_label_2
_geom_angle_atom_site_label_3
_geom_angle
_geom_angle_site_symmetry_1
_geom_angle_site_symmetry_3
_geom_angle_publ_flag
O1 Pb1 N2 64.5(4) . . ?
O1 Pb1 N4 83.9(5) . 2_545 ?
N2 Pb1 N4 98.2(5) . 2_545 ?
O1 Pb1 N1 124.0(4) . . ?
N2 Pb1 N1 63.8(5) . . ?
N4 Pb1 N1 83.3(4) 2_545 . ?
C5 N1 C1 119.3(15) . . ?
C5 N1 Pb1 112.6(11) . . ?
C1 N1 Pb1 125.1(12) . . ?
C6 N2 N3 118.7(14) . . ?
C6 N2 Pb1 121.6(11) . . ?
N3 N2 Pb1 118.5(10) . . ?
C7 N3 N2 110.7(14) . . ?
C12 N4 C11 118.7(14) . . ?
C12 N4 Pb1 129.4(12) . 2 ?
C11 N4 Pb1 111.9(12) . 2 ?
C7 O1 Pb1 118.6(10) . . ?
N1 C1 C2 122(2) . . ?
N1 C1 H1 118.9 . . ?
C2 C1 H1 118.9 . . ?
C1 C2 C3 119(2) . . ?
C1 C2 H2 120.7 . . ?
C3 C2 H2 120.7 . . ?
C4 C3 C2 119.4(18) . . ?
C4 C3 H3 120.3 . . ?
C2 C3 H3 120.3 . . ?
C3 C4 C5 118.9(16) . . ?
C3 C4 H4 120.6 . . ?
C5 C4 H4 120.6 . . ?
N1 C5 C4 121.5(15) . . ?
N1 C5 C6 118.2(14) . . ?
C4 C5 C6 120.3(14) . . ?
N2 C6 C5 118.6(14) . . ?
N2 C6 H6 120.7 . . ?
C5 C6 H6 120.7 . . ?
O1 C7 N3 123.4(15) . . ?
O1 C7 C8 121.6(14) . . ?
N3 C7 C8 115.0(14) . . ?
C12 C8 C9 117.1(16) . . ?
C12 C8 C7 117.8(15) . . ?
C9 C8 C7 125.2(15) . . ?
C10 C9 C8 120.6(16) . . ?
C10 C9 H9 119.7 . . ?
C8 C9 H9 119.7 . . ?
C9 C10 C11 121.2(17) . . ?
C9 C10 H10 119.4 . . ?
C11 C10 H10 119.4 . . ?
N4 C11 C10 119.3(16) . . ?
N4 C11 H11 120.3 . . ?
C10 C11 H11 120.3 . . ?
N4 C12 C8 123.1(17) . . ?
N4 C12 H12 118.5 . . ?
C8 C12 H12 118.5 . . ?
O3A Cl1 O5A 125(3) . . ?
O3A Cl1 O4A 102(2) . . ?
O5A Cl1 O4A 120(3) . . ?
O3A Cl1 O5 129(3) . . ?
O5A Cl1 O5 37.5(16) . . ?
O4A Cl1 O5 85(2) . . ?
O3A Cl1 O2 107(2) . . ?
O5A Cl1 O2 98(3) . . ?
O4A Cl1 O2 101(2) . . ?
O5 Cl1 O2 120.7(16) . . ?
O3A Cl1 O4 65(2) . . ?
O5A Cl1 O4 142(3) . . ?
O4A Cl1 O4 36.6(15) . . ?
O5 Cl1 O4 105.1(19) . . ?
O2 Cl1 O4 114.5(15) . . ?
O3A Cl1 O3 36.1(17) . . ?
O5A Cl1 O3 90(3) . . ?
O4A Cl1 O3 134(2) . . ?
O5 Cl1 O3 107.2(17) . . ?
O2 Cl1 O3 109.2(12) . . ?
O4 Cl1 O3 97.6(18) . . ?
O3A O3 Cl1 60(4) . . ?
O4A O4 Cl1 68(4) . . ?
O4A O4 O3A 120(5) . . ?
Cl1 O4 O3A 53(2) . . ?
O5A O5 Cl1 68(4) . . ?
O3 O3A Cl1 84(4) . . ?
O3 O3A O4 136(5) . . ?
Cl1 O3A O4 62(2) . . ?
O4 O4A Cl1 76(4) . . ?
O5 O5A Cl1 74(4) . . ?

loop_
_geom_bond_atom_site_label_1
_geom_bond_atom_site_label_2
_geom_bond_distance
_geom_bond_site_symmetry_2
_geom_bond_publ_flag
Pb1 O1 2.376(11) . ?
Pb1 N2 2.422(15) . ?
Pb1 N4 2.467(13) 2_545 ?
Pb1 N1 2.649(13) . ?
N1 C5 1.33(2) . ?
N1 C1 1.33(2) . ?
N2 C6 1.319(19) . ?
N2 N3 1.38(2) . ?
N3 C7 1.36(2) . ?
N4 C12 1.34(2) . ?
N4 C11 1.38(2) . ?
N4 Pb1 2.467(13) 2 ?
O1 C7 1.268(18) . ?
C1 C2 1.37(3) . ?
C1 H1 0.9300 . ?
C2 C3 1.40(3) . ?
C2 H2 0.9300 . ?
C3 C4 1.34(2) . ?
C3 H3 0.9300 . ?
C4 C5 1.41(2) . ?
C4 H4 0.9300 . ?
C5 C6 1.42(2) . ?
C6 H6 0.9300 . ?
C7 C8 1.48(2) . ?
C8 C12 1.36(2) . ?
C8 C9 1.41(2) . ?
C9 C10 1.31(2) . ?
C9 H9 0.9300 . ?
C10 C11 1.38(2) . ?
C10 H10 0.9300 . ?
C11 H11 0.9300 . ?
C12 H12 0.9300 . ?
Cl1 O3A 1.31(4) . ?
Cl1 O5A 1.35(5) . ?
Cl1 O4A 1.39(5) . ?
Cl1 O5 1.40(3) . ?
Cl1 O2 1.439(16) . ?
Cl1 O4 1.46(3) . ?
Cl1 O3 1.50(3) . ?
O3 O3A 0.89(3) . ?
O4 O4A 0.90(3) . ?
O4 O3A 1.50(5) . ?
O5 O5A 0.89(3) . ?
